data_7131699
loop_
_publ_author_name
'Yang, Xiaodong'
'Li, Haishuang'
'Shao, Dong'
'He, Gang'

_publ_section_title
;
 Carborane based chalcogen-fused phenazines for visible light induced
 ATRP.
;
_journal_issue 49
_journal_name_full 'Chemical communications (Cambridge, England)'
_journal_page_first 7643
_journal_page_last 7646
_journal_paper_doi 10.1039/d3cc01823g
_journal_volume 59
_journal_year 2023
_chemical_formula_moiety 'B10 C38 N2 Se2'
_chemical_formula_sum 'C38 B10 N2 Se2'
_chemical_formula_weight 750.42
_space_group_crystal_system monoclinic
_space_group_IT_number 14
_space_group_name_Hall '-P 2yn'
_space_group_name_H-M_alt 'P 1 21/n 1'
_atom_sites_solution_primary direct
_audit_creation_date 2019-04-12
_audit_creation_method
;
Olex2 1.2
(compiled 2018.05.29 svn.r3508 for OlexSys, GUI svn.r5506)
;
_audit_update_record
;
2021-10-27 deposited with the CCDC.	2023-05-22 downloaded from the CCDC.
;
_cell_angle_alpha 90
_cell_angle_beta 95.087(8)
_cell_angle_gamma 90
_cell_formula_units_Z 4
_cell_length_a 14.546(8)
_cell_length_b 10.201(6)
_cell_length_c 24.680(14)
_cell_measurement_reflns_used 5008
_cell_measurement_temperature 296(2)
_cell_measurement_theta_max 24.794
_cell_measurement_theta_min 2.442
_cell_volume 3648(4)
_computing_cell_refinement 'SAINT v8.27A (Bruker, 2012)'
_computing_data_reduction 'SAINT v8.27A (Bruker, 2012)'
_computing_molecular_graphics 'Olex2 (Dolomanov et al., 2009)'
_computing_publication_material 'Olex2 (Dolomanov et al., 2009)'
_computing_structure_refinement 'ShelXL (Sheldrick, 2015)'
_computing_structure_solution 'ShelXS (Sheldrick, 2008)'
_diffrn_ambient_temperature 296.15
_diffrn_measured_fraction_theta_full 0.958
_diffrn_measured_fraction_theta_max 0.990
_diffrn_measurement_device_type 'SuperNova, Dual, Cu at zero, Eos'
_diffrn_measurement_method '\w scans'
_diffrn_radiation_type MoK\a
_diffrn_radiation_wavelength 0.71073
_diffrn_reflns_av_R_equivalents 0.1028
_diffrn_reflns_av_unetI/netI 0.0866
_diffrn_reflns_Laue_measured_fraction_full 0.958
_diffrn_reflns_Laue_measured_fraction_max 0.990
_diffrn_reflns_limit_h_max 17
_diffrn_reflns_limit_h_min -17
_diffrn_reflns_limit_k_max 12
_diffrn_reflns_limit_k_min -12
_diffrn_reflns_limit_l_max 29
_diffrn_reflns_limit_l_min -29
_diffrn_reflns_number 34561
_diffrn_reflns_point_group_measured_fraction_full 0.958
_diffrn_reflns_point_group_measured_fraction_max 0.990
_diffrn_reflns_theta_full 26.000
_diffrn_reflns_theta_max 25.670
_diffrn_reflns_theta_min 1.567
_exptl_absorpt_coefficient_mu 2.057
_exptl_absorpt_correction_T_max 0.735
_exptl_absorpt_correction_T_min 0.649
_exptl_crystal_colour yellow
_exptl_crystal_density_diffrn 1.366
_exptl_crystal_description block
_exptl_crystal_F_000 1440
_exptl_crystal_size_max 0.23
_exptl_crystal_size_mid 0.18
_exptl_crystal_size_min 0.15
_refine_diff_density_max 0.776
_refine_diff_density_min -0.643
_refine_diff_density_rms 0.107
_refine_ls_extinction_method none
_refine_ls_goodness_of_fit_ref 1.168
_refine_ls_hydrogen_treatment undef
_refine_ls_matrix_type full
_refine_ls_number_parameters 469
_refine_ls_number_reflns 6866
_refine_ls_number_restraints 0
_refine_ls_restrained_S_all 1.168
_refine_ls_R_factor_all 0.1359
_refine_ls_R_factor_gt 0.0690
_refine_ls_shift/su_max 0.001
_refine_ls_shift/su_mean 0.000
_refine_ls_structure_factor_coef Fsqd
_refine_ls_weighting_details
;
 w=1/[\s^2^(Fo^2^)+(0.1000P)^2^]
 where P=(Fo^2^+2Fc^2^)/3
;
_refine_ls_weighting_scheme calc
_refine_ls_wR_factor_gt 0.1840
_refine_ls_wR_factor_ref 0.2148
_reflns_Friedel_coverage 0.000
_reflns_number_gt 3789
_reflns_number_total 6866
_reflns_threshold_expression 'I > 2\s(I)'
_cod_data_source_file d3cc01823g2.cif
_cod_data_source_block 1_CCDC2
_cod_depositor_comments 'Adding full bibliography for 7131697--7131699.cif.'
_cod_database_code 7131699
_shelxl_version_number 2013-2
_shelx_space_group_comment
;
The symmetry employed for this shelxl refinement is uniquely defined
by the following loop, which should always be used as a source of
symmetry information in preference to the above space-group names.
They are only intended as comments.
;
_shelx_estimated_absorpt_t_max 0.735
_shelx_estimated_absorpt_t_min 0.649
_olex2_refinement_description
;
;
_olex2_submission_special_instructions 'No special instructions were received'

loop_
_space_group_symop_operation_xyz
'x, y, z'
'-x+1/2, y+1/2, -z+1/2'
'-x, -y, -z'
'x-1/2, -y-1/2, z-1/2'

loop_
_atom_site_label
_atom_site_type_symbol
_atom_site_fract_x
_atom_site_fract_y
_atom_site_fract_z
_atom_site_U_iso_or_equiv
_atom_site_adp_type
_atom_site_occupancy
_atom_site_site_symmetry_order
_atom_site_calc_flag
_atom_site_refinement_flags_posn
_atom_site_refinement_flags_adp
_atom_site_refinement_flags_occupancy
_atom_site_disorder_assembly
_atom_site_disorder_group
Se1 Se 0.48651(5) 0.73535(7) 0.20830(3) 0.0542(3) Uani 1 1 d . . . . .
Se2 Se 0.00384(6) 0.94553(8) -0.15055(3) 0.0678(3) Uani 1 1 d . . . . .
C1 C 0.0150(5) 0.7705(7) -0.1254(3) 0.0498(17) Uani 1 1 d . . . . .
C2 C 0.4162(4) 0.7985(6) -0.1540(2) 0.0355(14) Uani 1 1 d . . . . .
C3 C 0.4582(4) 0.7269(5) 0.0904(2) 0.0372(14) Uani 1 1 d . . . . .
N4 N 0.5535(4) 0.7452(5) 0.0885(2) 0.0435(13) Uani 1 1 d . . . . .
C5 C 0.4173(5) 0.7159(6) 0.1405(2) 0.0436(16) Uani 1 1 d . . . . .
C6 C 0.3833(5) 0.9197(6) -0.1383(3) 0.0450(16) Uani 1 1 d . . . . .
C7 C 0.5059(4) 0.7869(6) -0.1799(2) 0.0347(14) Uani 1 1 d . . . . .
C8 C 0.1371(4) 0.9509(6) -0.0590(3) 0.0426(16) Uani 1 1 d . . . . .
N9 N 0.1647(3) 0.8282(5) -0.0802(2) 0.0429(13) Uani 1 1 d . . . . .
C10 C 0.6070(5) 0.6439(6) -0.0509(2) 0.0442(16) Uani 1 1 d . . . . .
C11 C 0.6031(4) 0.7656(5) -0.0772(2) 0.0326(13) Uani 1 1 d . . . . .
C12 C 0.3001(4) 0.9303(6) -0.1142(3) 0.0410(15) Uani 1 1 d . . . . .
C13 C 0.6076(4) 0.7705(6) -0.1378(2) 0.0341(14) Uani 1 1 d . . . . .
C14 C 0.5950(4) 0.8798(6) -0.0467(3) 0.0436(16) Uani 1 1 d . . . . .
C15 C 0.6240(5) 0.7064(6) 0.1306(3) 0.0438(16) Uani 1 1 d . . . . .
C16 C 0.0620(5) 1.0172(6) -0.0854(3) 0.0486(17) Uani 1 1 d . . . . .
C17 C 0.5824(4) 0.7525(6) 0.0335(2) 0.0383(15) Uani 1 1 d . . . . .
C18 C 0.3622(4) 0.6882(6) -0.1479(3) 0.0463(17) Uani 1 1 d . . . . .
B19 B 0.6831(5) 0.6720(8) -0.1681(3) 0.0424(18) Uani 1 1 d . . . . .
C20 C 0.1819(5) 1.0011(7) -0.0109(3) 0.0549(18) Uani 1 1 d . . . . .
C21 C 0.2481(4) 0.8181(6) -0.1062(2) 0.0395(15) Uani 1 1 d . . . . .
B22 B 0.5121(5) 0.6996(7) -0.2384(3) 0.0446(19) Uani 1 1 d . . . . .
C23 C 0.5843(4) 0.8725(6) 0.0093(2) 0.0401(15) Uani 1 1 d . . . . .
C24 C 0.2796(4) 0.6976(6) -0.1242(3) 0.0504(18) Uani 1 1 d . . . . .
B25 B 0.6062(5) 0.7753(8) -0.2704(3) 0.0465(19) Uani 1 1 d . . . . .
B26 B 0.5823(5) 0.9181(7) -0.1717(3) 0.0427(18) Uani 1 1 d . . . . .
C27 C 0.3030(5) 0.7086(7) 0.0431(3) 0.058(2) Uani 1 1 d . . . . .
C28 C 0.5962(5) 0.6378(7) 0.0050(3) 0.0490(17) Uani 1 1 d . . . . .
C29 C 0.6015(5) 0.6922(7) 0.1853(3) 0.0488(17) Uani 1 1 d . . . . .
B32 B 0.5622(5) 0.6377(7) -0.1744(3) 0.0394(17) Uani 1 1 d . . . . .
C33 C 0.4003(5) 0.7226(6) 0.0418(3) 0.0476(17) Uani 1 1 d . . . . .
C34 C 0.1513(5) 1.1202(8) 0.0107(3) 0.062(2) Uani 1 1 d . . . . .
C35 C 0.0931(4) 0.7326(6) -0.0920(3) 0.0439(16) Uani 1 1 d . . . . .
C36 C 0.3224(5) 0.6971(8) 0.1403(3) 0.0581(19) Uani 1 1 d . . . . .
B37 B 0.5261(5) 0.8734(8) -0.2364(3) 0.0450(19) Uani 1 1 d . . . . .
C38 C 0.7149(5) 0.6901(7) 0.1183(3) 0.0562(19) Uani 1 1 d . . . . .
B39 B 0.6966(5) 0.8486(8) -0.1660(3) 0.0426(18) Uani 1 1 d . . . . .
C40 C 0.7603(6) 0.6361(10) 0.2134(3) 0.080(3) Uani 1 1 d . . . . .
B41 B 0.6253(5) 0.6298(8) -0.2330(3) 0.047(2) Uani 1 1 d . . . . .
B42 B 0.6471(5) 0.9111(8) -0.2299(3) 0.0466(19) Uani 1 1 d . . . . .
C44 C 0.7842(6) 0.6564(9) 0.1603(3) 0.074(2) Uani 1 1 d . . . . .
B45 B 0.7083(6) 0.7602(8) -0.2279(3) 0.049(2) Uani 1 1 d . . . . .
C46 C 0.0301(6) 1.1324(7) -0.0630(3) 0.066(2) Uani 1 1 d . . . . .
C47 C -0.0484(6) 0.5520(8) -0.1173(4) 0.072(2) Uani 1 1 d . . . . .
C48 C 0.0991(5) 0.6090(7) -0.0684(3) 0.0551(19) Uani 1 1 d . . . . .
C49 C -0.0565(5) 0.6774(9) -0.1384(3) 0.070(2) Uani 1 1 d . . . . .
C50 C 0.0756(6) 1.1816(8) -0.0150(4) 0.072(2) Uani 1 1 d . . . . .
C51 C 0.0261(6) 0.5194(7) -0.0826(4) 0.068(2) Uani 1 1 d . . . . .
C52 C 0.6709(6) 0.6531(8) 0.2255(3) 0.070(2) Uani 1 1 d . . . . .
C54 C 0.2653(5) 0.6926(8) 0.0917(3) 0.067(2) Uani 1 1 d . . . . .

loop_
_atom_site_aniso_label
_atom_site_aniso_U_11
_atom_site_aniso_U_22
_atom_site_aniso_U_33
_atom_site_aniso_U_23
_atom_site_aniso_U_13
_atom_site_aniso_U_12
Se1 0.0697(5) 0.0645(5) 0.0290(4) -0.0008(3) 0.0067(3) 0.0081(4)
Se2 0.0813(6) 0.0703(6) 0.0480(5) 0.0105(4) -0.0147(4) 0.0067(4)
C1 0.044(4) 0.059(5) 0.047(4) -0.006(3) 0.004(3) -0.011(3)
C2 0.041(4) 0.034(3) 0.032(3) -0.007(3) 0.004(3) 0.002(3)
C3 0.048(4) 0.032(3) 0.032(3) 0.001(3) 0.005(3) 0.002(3)
N4 0.049(3) 0.053(3) 0.027(3) 0.001(2) 0.000(2) 0.001(3)
C5 0.058(5) 0.042(4) 0.031(3) 0.004(3) 0.004(3) 0.008(3)
C6 0.046(4) 0.039(4) 0.050(4) -0.004(3) 0.004(3) -0.002(3)
C7 0.032(3) 0.037(3) 0.035(3) -0.005(3) 0.002(3) 0.003(3)
C8 0.044(4) 0.038(4) 0.047(4) -0.003(3) 0.011(3) 0.004(3)
N9 0.032(3) 0.039(3) 0.059(3) -0.007(3) 0.010(3) -0.003(2)
C10 0.054(4) 0.044(4) 0.035(4) 0.003(3) 0.005(3) 0.004(3)
C11 0.033(3) 0.033(3) 0.032(3) -0.003(3) 0.005(3) 0.000(3)
C12 0.041(4) 0.037(4) 0.046(4) -0.010(3) 0.012(3) -0.002(3)
C13 0.033(3) 0.040(3) 0.030(3) -0.001(3) 0.002(3) 0.000(3)
C14 0.038(4) 0.055(4) 0.038(4) 0.000(3) 0.003(3) -0.009(3)
C15 0.056(4) 0.034(4) 0.039(4) -0.007(3) -0.007(3) -0.001(3)
C16 0.050(4) 0.048(4) 0.048(4) 0.003(3) 0.003(3) 0.005(3)
C17 0.042(4) 0.047(4) 0.025(3) -0.001(3) -0.001(3) 0.004(3)
C18 0.041(4) 0.040(4) 0.061(4) -0.011(3) 0.016(3) -0.008(3)
B19 0.039(4) 0.053(5) 0.036(4) -0.006(3) 0.007(3) 0.000(4)
C20 0.053(4) 0.055(4) 0.057(5) -0.014(4) 0.003(4) -0.002(4)
C21 0.038(4) 0.041(4) 0.039(4) -0.003(3) 0.000(3) 0.000(3)
B22 0.056(5) 0.045(5) 0.032(4) -0.003(3) 0.002(4) 0.012(4)
C23 0.042(4) 0.044(4) 0.034(3) -0.002(3) 0.002(3) -0.003(3)
C24 0.045(4) 0.041(4) 0.068(5) -0.006(3) 0.018(4) 0.000(3)
B25 0.039(4) 0.063(5) 0.037(4) 0.002(4) 0.004(3) 0.001(4)
B26 0.042(4) 0.047(4) 0.040(4) 0.012(3) 0.004(3) -0.008(3)
C27 0.052(5) 0.067(5) 0.055(5) 0.004(4) 0.000(4) 0.004(4)
C28 0.058(4) 0.057(4) 0.033(4) 0.004(3) 0.005(3) 0.001(3)
C29 0.064(5) 0.051(4) 0.029(3) 0.003(3) -0.011(3) -0.003(3)
B32 0.040(4) 0.042(4) 0.037(4) -0.010(3) 0.004(3) 0.008(3)
C33 0.050(4) 0.049(4) 0.041(4) 0.008(3) -0.004(3) -0.002(3)
C34 0.066(5) 0.062(5) 0.058(5) -0.010(4) 0.009(4) 0.003(4)
C35 0.030(3) 0.054(4) 0.049(4) -0.009(3) 0.012(3) -0.007(3)
C36 0.056(5) 0.071(5) 0.047(4) 0.003(4) 0.007(4) 0.011(4)
B37 0.048(5) 0.058(5) 0.029(4) -0.007(3) 0.003(3) -0.008(4)
C38 0.042(4) 0.062(5) 0.063(5) -0.007(4) -0.003(4) 0.001(4)
B39 0.039(4) 0.054(5) 0.036(4) 0.007(3) 0.006(3) 0.001(4)
C40 0.060(6) 0.123(8) 0.054(5) -0.001(5) -0.014(4) 0.011(5)
B41 0.047(5) 0.064(5) 0.031(4) -0.005(4) 0.004(3) 0.009(4)
B42 0.046(5) 0.064(5) 0.030(4) 0.007(4) 0.004(3) 0.001(4)
C44 0.059(5) 0.095(7) 0.063(5) -0.013(5) -0.014(4) 0.004(5)
B45 0.051(5) 0.065(5) 0.031(4) 0.007(4) 0.010(3) 0.003(4)
C46 0.075(6) 0.050(5) 0.076(6) 0.005(4) 0.019(5) 0.017(4)
C47 0.062(6) 0.066(6) 0.089(6) -0.006(5) 0.009(5) -0.019(4)
C48 0.057(5) 0.042(4) 0.069(5) 0.003(4) 0.018(4) -0.005(3)
C49 0.049(5) 0.080(6) 0.079(6) -0.019(5) 0.001(4) -0.010(4)
C50 0.089(7) 0.062(5) 0.069(6) -0.001(4) 0.030(5) 0.009(5)
C51 0.069(6) 0.053(5) 0.085(6) 0.002(4) 0.018(5) -0.005(4)
C52 0.075(6) 0.086(6) 0.045(5) 0.000(4) -0.012(4) 0.002(5)
C54 0.055(5) 0.087(6) 0.060(5) 0.013(4) 0.005(4) -0.001(4)

loop_
_atom_type_symbol
_atom_type_description
_atom_type_scat_dispersion_real
_atom_type_scat_dispersion_imag
_atom_type_scat_source
B B 0.0013 0.0007 'International Tables Vol C Tables 4.2.6.8 and 6.1.1.4'
C C 0.0033 0.0016 'International Tables Vol C Tables 4.2.6.8 and 6.1.1.4'
N N 0.0061 0.0033 'International Tables Vol C Tables 4.2.6.8 and 6.1.1.4'
Se Se -0.0929 2.2259 'International Tables Vol C Tables 4.2.6.8 and 6.1.1.4'

loop_
_geom_angle_atom_site_label_1
_geom_angle_atom_site_label_2
_geom_angle_atom_site_label_3
_geom_angle
_geom_angle_site_symmetry_1
_geom_angle_site_symmetry_3
_geom_angle_publ_flag
C29 Se1 C5 97.3(3) . . ?
C1 Se2 C16 93.8(3) . . ?
C35 C1 Se2 119.7(5) . . ?
C35 C1 C49 119.3(7) . . ?
C49 C1 Se2 121.0(6) . . ?
C6 C2 C7 121.3(5) . . ?
C18 C2 C6 118.5(6) . . ?
C18 C2 C7 120.1(5) . . ?
N4 C3 C5 121.9(5) . . ?
C33 C3 N4 119.6(5) . . ?
C33 C3 C5 118.4(6) . . ?
C3 N4 C15 125.3(5) . . ?
C3 N4 C17 113.9(5) . . ?
C15 N4 C17 116.0(5) . . ?
C3 C5 Se1 122.1(5) . . ?
C36 C5 Se1 118.0(5) . . ?
C36 C5 C3 119.8(6) . . ?
C2 C6 C12 121.2(6) . . ?
C2 C7 C13 118.4(5) . . ?
C2 C7 B22 120.9(5) . . ?
C2 C7 B26 117.3(5) . . ?
C2 C7 B32 117.2(5) . . ?
C2 C7 B37 121.8(5) . . ?
C13 C7 B26 60.2(4) . . ?
B22 C7 C13 110.4(4) . . ?
B22 C7 B26 114.8(5) . . ?
B22 C7 B32 63.0(4) . . ?
B32 C7 C13 59.7(3) . . ?
B32 C7 B26 112.0(5) . . ?
B37 C7 C13 109.9(4) . . ?
B37 C7 B22 63.3(4) . . ?
B37 C7 B26 62.6(4) . . ?
B37 C7 B32 114.0(5) . . ?
C16 C8 N9 119.2(6) . . ?
C16 C8 C20 120.3(6) . . ?
C20 C8 N9 120.5(6) . . ?
C8 N9 C35 116.6(5) . . ?
C21 N9 C8 120.4(5) . . ?
C21 N9 C35 119.3(5) . . ?
C11 C10 C28 119.5(6) . . ?
C10 C11 C13 119.2(5) . . ?
C14 C11 C10 119.4(6) . . ?
C14 C11 C13 121.4(5) . . ?
C21 C12 C6 119.8(5) . . ?
C7 C13 B26 59.9(4) . . ?
C11 C13 C7 119.2(5) . . ?
C11 C13 B19 120.1(5) . . ?
C11 C13 B26 118.7(5) . . ?
C11 C13 B32 116.5(5) . . ?
C11 C13 B39 121.2(5) . . ?
B19 C13 C7 109.9(4) . . ?
B19 C13 B26 114.5(5) . . ?
B19 C13 B32 62.6(4) . . ?
B19 C13 B39 63.9(4) . . ?
B32 C13 C7 59.8(3) . . ?
B32 C13 B26 111.8(5) . . ?
B39 C13 C7 110.2(4) . . ?
B39 C13 B26 62.7(4) . . ?
B39 C13 B32 114.8(5) . . ?
C11 C14 C23 120.5(6) . . ?
C29 C15 N4 120.0(6) . . ?
C38 C15 N4 120.1(6) . . ?
C38 C15 C29 119.8(6) . . ?
C8 C16 Se2 118.7(5) . . ?
C46 C16 Se2 121.4(5) . . ?
C46 C16 C8 119.8(7) . . ?
C23 C17 N4 118.2(5) . . ?
C23 C17 C28 121.7(6) . . ?
C28 C17 N4 119.7(6) . . ?
C24 C18 C2 120.7(6) . . ?
C13 B19 B32 59.2(4) . . ?
C13 B19 B39 58.3(4) . . ?
C13 B19 B41 105.3(5) . . ?
C13 B19 B45 104.5(5) . . ?
B32 B19 B39 107.5(5) . . ?
B32 B19 B41 59.7(4) . . ?
B32 B19 B45 107.4(5) . . ?
B41 B19 B39 107.8(5) . . ?
B45 B19 B39 59.7(4) . . ?
B45 B19 B41 60.0(4) . . ?
C8 C20 C34 119.7(7) . . ?
C12 C21 N9 119.9(5) . . ?
C12 C21 C24 118.6(6) . . ?
C24 C21 N9 121.5(6) . . ?
C7 B22 B25 104.2(5) . . ?
C7 B22 B32 59.1(4) . . ?
C7 B22 B37 58.1(4) . . ?
C7 B22 B41 105.3(5) . . ?
B32 B22 B25 105.6(5) . . ?
B37 B22 B25 60.0(4) . . ?
B37 B22 B32 106.8(5) . . ?
B37 B22 B41 107.0(6) . . ?
B41 B22 B25 58.4(4) . . ?
B41 B22 B32 59.7(4) . . ?
C17 C23 C14 119.1(6) . . ?
C18 C24 C21 121.0(6) . . ?
B37 B25 B22 59.3(4) . . ?
B41 B25 B22 60.1(4) . . ?
B41 B25 B37 107.8(5) . . ?
B41 B25 B42 109.5(5) . . ?
B42 B25 B22 108.4(5) . . ?
B42 B25 B37 60.2(4) . . ?
B45 B25 B22 109.6(5) . . ?
B45 B25 B37 108.7(5) . . ?
B45 B25 B41 61.6(4) . . ?
B45 B25 B42 60.5(4) . . ?
C7 B26 C13 59.9(4) . . ?
C7 B26 B37 57.5(4) . . ?
C7 B26 B39 106.4(5) . . ?
C7 B26 B42 104.7(5) . . ?
C13 B26 B37 105.6(5) . . ?
C13 B26 B39 57.9(4) . . ?
C13 B26 B42 104.2(5) . . ?
B37 B26 B39 108.4(6) . . ?
B37 B26 B42 60.3(4) . . ?
B42 B26 B39 59.9(4) . . ?
C54 C27 C33 120.4(7) . . ?
C17 C28 C10 119.6(6) . . ?
C15 C29 Se1 123.5(5) . . ?
C52 C29 Se1 117.2(5) . . ?
C52 C29 C15 119.1(7) . . ?
C7 B32 B19 106.9(5) . . ?
C7 B32 B22 57.9(4) . . ?
C7 B32 B41 104.6(5) . . ?
C13 B32 C7 60.5(4) . . ?
C13 B32 B19 58.2(4) . . ?
C13 B32 B22 106.9(5) . . ?
C13 B32 B41 105.1(5) . . ?
B19 B32 B22 109.1(5) . . ?
B41 B32 B19 60.4(4) . . ?
B41 B32 B22 60.0(4) . . ?
C3 C33 C27 120.2(6) . . ?
C50 C34 C20 119.0(7) . . ?
C1 C35 N9 118.0(6) . . ?
C48 C35 C1 121.1(6) . . ?
C48 C35 N9 120.9(6) . . ?
C5 C36 C54 121.4(7) . . ?
C7 B37 B22 58.6(4) . . ?
C7 B37 B25 105.1(5) . . ?
C7 B37 B26 59.9(4) . . ?
C7 B37 B42 106.1(5) . . ?
B22 B37 B25 60.7(4) . . ?
B22 B37 B26 108.7(5) . . ?
B22 B37 B42 108.9(6) . . ?
B26 B37 B25 107.2(5) . . ?
B26 B37 B42 59.9(4) . . ?
B42 B37 B25 59.4(4) . . ?
C15 C38 C44 119.7(7) . . ?
C13 B39 B19 57.8(4) . . ?
C13 B39 B26 59.4(4) . . ?
C13 B39 B42 105.2(5) . . ?
C13 B39 B45 104.1(5) . . ?
B26 B39 B19 107.0(5) . . ?
B42 B39 B19 107.1(5) . . ?
B42 B39 B26 59.7(4) . . ?
B42 B39 B45 59.4(4) . . ?
B45 B39 B19 59.6(4) . . ?
B45 B39 B26 106.7(5) . . ?
C52 C40 C44 120.3(7) . . ?
B19 B41 B45 60.0(4) . . ?
B22 B41 B19 109.0(5) . . ?
B22 B41 B45 108.6(6) . . ?
B25 B41 B19 107.8(6) . . ?
B25 B41 B22 61.4(4) . . ?
B25 B41 B32 108.5(5) . . ?
B25 B41 B45 59.0(4) . . ?
B32 B41 B19 59.9(4) . . ?
B32 B41 B22 60.3(4) . . ?
B32 B41 B45 107.5(5) . . ?
B25 B42 B26 107.9(5) . . ?
B25 B42 B37 60.4(4) . . ?
B25 B42 B39 107.8(6) . . ?
B26 B42 B37 59.8(4) . . ?
B26 B42 B39 60.5(4) . . ?
B39 B42 B37 108.5(5) . . ?
B45 B42 B25 58.9(5) . . ?
B45 B42 B26 108.2(5) . . ?
B45 B42 B37 107.6(6) . . ?
B45 B42 B39 60.4(4) . . ?
C40 C44 C38 119.9(8) . . ?
B19 B45 B39 60.7(4) . . ?
B19 B45 B41 60.0(4) . . ?
B25 B45 B19 108.2(5) . . ?
B25 B45 B39 109.0(5) . . ?
B25 B45 B41 59.5(4) . . ?
B25 B45 B42 60.7(4) . . ?
B41 B45 B39 108.6(5) . . ?
B42 B45 B19 108.6(5) . . ?
B42 B45 B39 60.2(4) . . ?
B42 B45 B41 108.0(5) . . ?
C16 C46 C50 119.2(7) . . ?
C51 C47 C49 120.0(7) . . ?
C35 C48 C51 117.5(7) . . ?
C47 C49 C1 119.7(8) . . ?
C34 C50 C46 121.9(7) . . ?
C47 C51 C48 122.3(7) . . ?
C40 C52 C29 121.0(7) . . ?
C27 C54 C36 119.6(7) . . ?

loop_
_geom_bond_atom_site_label_1
_geom_bond_atom_site_label_2
_geom_bond_distance
_geom_bond_site_symmetry_2
_geom_bond_publ_flag
Se1 C5 1.884(6) . ?
Se1 C29 1.866(7) . ?
Se2 C1 1.893(7) . ?
Se2 C16 1.897(7) . ?
C1 C35 1.397(9) . ?
C1 C49 1.424(10) . ?
C2 C6 1.394(8) . ?
C2 C7 1.507(8) . ?
C2 C18 1.388(8) . ?
C3 N4 1.404(8) . ?
C3 C5 1.424(8) . ?
C3 C33 1.404(9) . ?
N4 C15 1.449(8) . ?
N4 C17 1.459(7) . ?
C5 C36 1.394(9) . ?
C6 C12 1.399(9) . ?
C7 C13 1.739(8) . ?
C7 B22 1.705(9) . ?
C7 B26 1.740(9) . ?
C7 B32 1.728(9) . ?
C7 B37 1.697(9) . ?
C8 N9 1.427(7) . ?
C8 C16 1.396(9) . ?
C8 C20 1.400(9) . ?
N9 C21 1.426(8) . ?
N9 C35 1.438(8) . ?
C10 C11 1.399(8) . ?
C10 C28 1.403(9) . ?
C11 C13 1.505(8) . ?
C11 C14 1.398(8) . ?
C12 C21 1.395(8) . ?
C13 B19 1.709(9) . ?
C13 B26 1.746(9) . ?
C13 B32 1.727(9) . ?
C13 B39 1.718(9) . ?
C14 C23 1.405(8) . ?
C15 C29 1.423(9) . ?
C15 C38 1.392(9) . ?
C16 C46 1.396(10) . ?
C17 C23 1.363(8) . ?
C17 C28 1.389(9) . ?
C18 C24 1.386(8) . ?
B19 B32 1.785(10) . ?
B19 B39 1.813(11) . ?
B19 B41 1.793(10) . ?
B19 B45 1.793(10) . ?
C20 C34 1.414(10) . ?
C21 C24 1.398(9) . ?
B22 B25 1.811(11) . ?
B22 B32 1.794(10) . ?
B22 B37 1.785(11) . ?
B22 B41 1.788(11) . ?
B25 B37 1.799(11) . ?
B25 B41 1.757(11) . ?
B25 B42 1.780(11) . ?
B25 B45 1.748(11) . ?
B26 B37 1.786(10) . ?
B26 B39 1.802(11) . ?
B26 B42 1.787(11) . ?
C27 C33 1.427(10) . ?
C27 C54 1.371(10) . ?
C29 C52 1.410(10) . ?
B32 B41 1.782(10) . ?
C34 C50 1.372(11) . ?
C35 C48 1.389(9) . ?
C36 C54 1.397(10) . ?
B37 B42 1.795(11) . ?
C38 C44 1.423(10) . ?
B39 B42 1.791(10) . ?
B39 B45 1.796(11) . ?
C40 C44 1.401(12) . ?
C40 C52 1.370(11) . ?
B41 B45 1.794(12) . ?
B42 B45 1.777(11) . ?
C46 C50 1.398(11) . ?
C47 C49 1.383(11) . ?
C47 C51 1.362(12) . ?
C48 C51 1.422(10) . ?

loop_
_geom_torsion_atom_site_label_1
_geom_torsion_atom_site_label_2
_geom_torsion_atom_site_label_3
_geom_torsion_atom_site_label_4
_geom_torsion
_geom_torsion_site_symmetry_1
_geom_torsion_site_symmetry_2
_geom_torsion_site_symmetry_3
_geom_torsion_site_symmetry_4
_geom_torsion_publ_flag
Se1 C5 C36 C54 174.7(6) . . . . ?
Se1 C29 C52 C40 -171.5(7) . . . . ?
Se2 C1 C35 N9 -2.9(8) . . . . ?
Se2 C1 C35 C48 173.4(5) . . . . ?
Se2 C1 C49 C47 -176.8(6) . . . . ?
Se2 C16 C46 C50 -179.7(6) . . . . ?
C1 Se2 C16 C8 38.8(6) . . . . ?
C1 Se2 C16 C46 -140.0(6) . . . . ?
C1 C35 C48 C51 4.6(10) . . . . ?
C2 C6 C12 C21 -0.6(10) . . . . ?
C2 C7 C13 C11 1.3(7) . . . . ?
C2 C7 C13 B19 145.7(5) . . . . ?
C2 C7 C13 B26 -106.9(6) . . . . ?
C2 C7 C13 B32 106.7(6) . . . . ?
C2 C7 C13 B39 -145.7(5) . . . . ?
C2 C7 B22 B25 152.9(5) . . . . ?
C2 C7 B22 B32 -107.1(6) . . . . ?
C2 C7 B22 B37 112.8(6) . . . . ?
C2 C7 B22 B41 -146.5(5) . . . . ?
C2 C7 B26 C13 108.8(5) . . . . ?
C2 C7 B26 B37 -113.7(6) . . . . ?
C2 C7 B26 B39 144.6(5) . . . . ?
C2 C7 B26 B42 -153.0(5) . . . . ?
C2 C7 B32 C13 -108.6(5) . . . . ?
C2 C7 B32 B19 -145.0(5) . . . . ?
C2 C7 B32 B22 112.7(6) . . . . ?
C2 C7 B32 B41 152.1(5) . . . . ?
C2 C7 B37 B22 -111.4(6) . . . . ?
C2 C7 B37 B25 -152.1(5) . . . . ?
C2 C7 B37 B26 106.6(6) . . . . ?
C2 C7 B37 B42 146.1(5) . . . . ?
C2 C18 C24 C21 0.5(11) . . . . ?
C3 N4 C15 C29 -24.1(9) . . . . ?
C3 N4 C15 C38 159.5(6) . . . . ?
C3 N4 C17 C23 90.1(7) . . . . ?
C3 N4 C17 C28 -82.2(7) . . . . ?
C3 C5 C36 C54 -1.8(11) . . . . ?
N4 C3 C5 Se1 3.9(8) . . . . ?
N4 C3 C5 C36 -179.7(6) . . . . ?
N4 C3 C33 C27 -177.9(6) . . . . ?
N4 C15 C29 Se1 -5.7(8) . . . . ?
N4 C15 C29 C52 179.3(6) . . . . ?
N4 C15 C38 C44 177.8(6) . . . . ?
N4 C17 C23 C14 -168.2(5) . . . . ?
N4 C17 C28 C10 168.1(6) . . . . ?
C5 Se1 C29 C15 24.7(6) . . . . ?
C5 Se1 C29 C52 -160.2(6) . . . . ?
C5 C3 N4 C15 25.0(9) . . . . ?
C5 C3 N4 C17 179.2(5) . . . . ?
C5 C3 C33 C27 0.5(9) . . . . ?
C5 C36 C54 C27 -0.9(12) . . . . ?
C6 C2 C7 C13 87.5(7) . . . . ?
C6 C2 C7 B22 -130.7(6) . . . . ?
C6 C2 C7 B26 18.3(8) . . . . ?
C6 C2 C7 B32 156.0(5) . . . . ?
C6 C2 C7 B37 -54.9(8) . . . . ?
C6 C2 C18 C24 -3.2(10) . . . . ?
C6 C12 C21 N9 178.1(6) . . . . ?
C6 C12 C21 C24 -2.1(10) . . . . ?
C7 C2 C6 C12 179.9(6) . . . . ?
C7 C2 C18 C24 -179.9(6) . . . . ?
C7 C13 B19 B32 -37.8(4) . . . . ?
C7 C13 B19 B39 103.4(5) . . . . ?
C7 C13 B19 B41 1.6(6) . . . . ?
C7 C13 B19 B45 64.0(6) . . . . ?
C7 C13 B26 B37 -36.3(4) . . . . ?
C7 C13 B26 B39 -138.5(5) . . . . ?
C7 C13 B26 B42 -98.9(5) . . . . ?
C7 C13 B32 B19 138.2(5) . . . . ?
C7 C13 B32 B22 35.8(4) . . . . ?
C7 C13 B32 B41 98.4(5) . . . . ?
C7 C13 B39 B19 -102.9(5) . . . . ?
C7 C13 B39 B26 37.6(5) . . . . ?
C7 C13 B39 B42 -2.1(6) . . . . ?
C7 C13 B39 B45 -63.7(6) . . . . ?
C7 B22 B25 B37 -39.2(4) . . . . ?
C7 B22 B25 B41 99.4(5) . . . . ?
C7 B22 B25 B42 -3.0(7) . . . . ?
C7 B22 B25 B45 61.4(7) . . . . ?
C7 B22 B32 C13 -36.9(4) . . . . ?
C7 B22 B32 B19 -98.4(5) . . . . ?
C7 B22 B32 B41 -134.8(6) . . . . ?
C7 B22 B37 B25 133.8(5) . . . . ?
C7 B22 B37 B26 34.2(5) . . . . ?
C7 B22 B37 B42 97.8(5) . . . . ?
C7 B22 B41 B19 2.9(7) . . . . ?
C7 B22 B41 B25 -97.5(6) . . . . ?
C7 B22 B41 B32 39.1(5) . . . . ?
C7 B22 B41 B45 -60.8(6) . . . . ?
C7 B26 B37 B22 -33.6(5) . . . . ?
C7 B26 B37 B25 -97.8(6) . . . . ?
C7 B26 B37 B42 -135.1(5) . . . . ?
C7 B26 B39 C13 -36.7(4) . . . . ?
C7 B26 B39 B19 -2.5(6) . . . . ?
C7 B26 B39 B42 97.7(6) . . . . ?
C7 B26 B39 B45 60.1(6) . . . . ?
C7 B26 B42 B25 0.0(7) . . . . ?
C7 B26 B42 B37 38.0(5) . . . . ?
C7 B26 B42 B39 -100.7(5) . . . . ?
C7 B26 B42 B45 -62.2(6) . . . . ?
C7 B32 B41 B19 101.4(5) . . . . ?
C7 B32 B41 B22 -38.4(5) . . . . ?
C7 B32 B41 B25 1.2(7) . . . . ?
C7 B32 B41 B45 63.5(6) . . . . ?
C7 B37 B42 B25 98.2(6) . . . . ?
C7 B37 B42 B26 -39.5(5) . . . . ?
C7 B37 B42 B39 -2.2(7) . . . . ?
C7 B37 B42 B45 61.7(6) . . . . ?
C8 N9 C21 C12 -4.4(9) . . . . ?
C8 N9 C21 C24 175.9(6) . . . . ?
C8 N9 C35 C1 53.0(8) . . . . ?
C8 N9 C35 C48 -123.3(7) . . . . ?
C8 C16 C46 C50 1.6(11) . . . . ?
C8 C20 C34 C50 2.6(11) . . . . ?
N9 C8 C16 Se2 -3.3(8) . . . . ?
N9 C8 C16 C46 175.4(6) . . . . ?
N9 C8 C20 C34 -177.5(6) . . . . ?
N9 C21 C24 C18 -178.1(6) . . . . ?
N9 C35 C48 C51 -179.3(6) . . . . ?
C10 C11 C13 C7 99.2(6) . . . . ?
C10 C11 C13 B19 -41.6(8) . . . . ?
C10 C11 C13 B26 168.7(5) . . . . ?
C10 C11 C13 B32 30.6(8) . . . . ?
C10 C11 C13 B39 -117.6(6) . . . . ?
C10 C11 C14 C23 -4.4(9) . . . . ?
C11 C10 C28 C17 -0.4(10) . . . . ?
C11 C13 B19 B32 106.3(6) . . . . ?
C11 C13 B19 B39 -112.5(6) . . . . ?
C11 C13 B19 B41 145.7(5) . . . . ?
C11 C13 B19 B45 -151.9(5) . . . . ?
C11 C13 B26 C7 -109.0(5) . . . . ?
C11 C13 B26 B37 -145.3(5) . . . . ?
C11 C13 B26 B39 112.5(6) . . . . ?
C11 C13 B26 B42 152.1(5) . . . . ?
C11 C13 B32 C7 109.9(5) . . . . ?
C11 C13 B32 B19 -111.9(6) . . . . ?
C11 C13 B32 B22 145.7(5) . . . . ?
C11 C13 B32 B41 -151.6(5) . . . . ?
C11 C13 B39 B19 110.9(6) . . . . ?
C11 C13 B39 B26 -108.6(6) . . . . ?
C11 C13 B39 B42 -148.3(5) . . . . ?
C11 C13 B39 B45 150.1(5) . . . . ?
C11 C14 C23 C17 0.3(9) . . . . ?
C12 C21 C24 C18 2.2(10) . . . . ?
C13 C7 B22 B25 -62.5(6) . . . . ?
C13 C7 B22 B32 37.5(5) . . . . ?
C13 C7 B22 B37 -102.6(5) . . . . ?
C13 C7 B22 B41 -1.9(7) . . . . ?
C13 C7 B26 B37 137.5(5) . . . . ?
C13 C7 B26 B39 35.8(4) . . . . ?
C13 C7 B26 B42 98.2(5) . . . . ?
C13 C7 B32 B19 -36.4(4) . . . . ?
C13 C7 B32 B22 -138.7(5) . . . . ?
C13 C7 B32 B41 -99.3(5) . . . . ?
C13 C7 B37 B22 103.5(5) . . . . ?
C13 C7 B37 B25 62.8(6) . . . . ?
C13 C7 B37 B26 -38.6(5) . . . . ?
C13 C7 B37 B42 0.9(6) . . . . ?
C13 C11 C14 C23 175.4(5) . . . . ?
C13 B19 B32 C7 37.4(4) . . . . ?
C13 B19 B32 B22 98.5(5) . . . . ?
C13 B19 B32 B41 134.8(5) . . . . ?
C13 B19 B39 B26 -34.9(4) . . . . ?
C13 B19 B39 B42 -97.6(5) . . . . ?
C13 B19 B39 B45 -134.6(5) . . . . ?
C13 B19 B41 B22 -2.8(7) . . . . ?
C13 B19 B41 B25 62.3(6) . . . . ?
C13 B19 B41 B32 -39.2(5) . . . . ?
C13 B19 B41 B45 98.2(6) . . . . ?
C13 B19 B45 B25 -63.3(6) . . . . ?
C13 B19 B45 B39 38.7(5) . . . . ?
C13 B19 B45 B41 -99.5(5) . . . . ?
C13 B19 B45 B42 0.9(7) . . . . ?
C13 B26 B37 C7 37.3(4) . . . . ?
C13 B26 B37 B22 3.7(7) . . . . ?
C13 B26 B37 B25 -60.5(6) . . . . ?
C13 B26 B37 B42 -97.8(6) . . . . ?
C13 B26 B39 B19 34.2(4) . . . . ?
C13 B26 B39 B42 134.4(5) . . . . ?
C13 B26 B39 B45 96.7(5) . . . . ?
C13 B26 B42 B25 62.1(6) . . . . ?
C13 B26 B42 B37 100.0(5) . . . . ?
C13 B26 B42 B39 -38.7(5) . . . . ?
C13 B26 B42 B45 -0.2(7) . . . . ?
C13 B32 B41 B19 38.7(5) . . . . ?
C13 B32 B41 B22 -101.1(5) . . . . ?
C13 B32 B41 B25 -61.6(6) . . . . ?
C13 B32 B41 B45 0.8(7) . . . . ?
C13 B39 B42 B25 -61.3(6) . . . . ?
C13 B39 B42 B26 39.6(5) . . . . ?
C13 B39 B42 B37 2.6(7) . . . . ?
C13 B39 B42 B45 -97.6(5) . . . . ?
C13 B39 B45 B19 -38.4(5) . . . . ?
C13 B39 B45 B25 62.3(6) . . . . ?
C13 B39 B45 B41 -0.9(6) . . . . ?
C13 B39 B45 B42 99.6(5) . . . . ?
C14 C11 C13 C7 -80.7(7) . . . . ?
C14 C11 C13 B19 138.5(6) . . . . ?
C14 C11 C13 B26 -11.2(8) . . . . ?
C14 C11 C13 B32 -149.3(6) . . . . ?
C14 C11 C13 B39 62.6(8) . . . . ?
C15 N4 C17 C23 -113.2(6) . . . . ?
C15 N4 C17 C28 74.6(7) . . . . ?
C15 C29 C52 C40 3.8(12) . . . . ?
C15 C38 C44 C40 1.9(12) . . . . ?
C16 Se2 C1 C35 -35.6(6) . . . . ?
C16 Se2 C1 C49 142.3(6) . . . . ?
C16 C8 N9 C21 108.8(7) . . . . ?
C16 C8 N9 C35 -49.5(8) . . . . ?
C16 C8 C20 C34 -0.7(11) . . . . ?
C16 C46 C50 C34 0.5(13) . . . . ?
C17 N4 C15 C29 -177.9(5) . . . . ?
C17 N4 C15 C38 5.7(8) . . . . ?
C18 C2 C6 C12 3.3(9) . . . . ?
C18 C2 C7 C13 -95.9(7) . . . . ?
C18 C2 C7 B22 45.9(8) . . . . ?
C18 C2 C7 B26 -165.0(5) . . . . ?
C18 C2 C7 B32 -27.4(8) . . . . ?
C18 C2 C7 B37 121.8(6) . . . . ?
B19 C13 B26 C7 99.7(5) . . . . ?
B19 C13 B26 B37 63.5(6) . . . . ?
B19 C13 B26 B39 -38.8(5) . . . . ?
B19 C13 B26 B42 0.8(7) . . . . ?
B19 C13 B32 C7 -138.2(5) . . . . ?
B19 C13 B32 B22 -102.4(6) . . . . ?
B19 C13 B32 B41 -39.7(5) . . . . ?
B19 C13 B39 B26 140.6(5) . . . . ?
B19 C13 B39 B42 100.8(6) . . . . ?
B19 C13 B39 B45 39.3(5) . . . . ?
B19 B32 B41 B22 -139.8(6) . . . . ?
B19 B32 B41 B25 -100.3(6) . . . . ?
B19 B32 B41 B45 -37.9(5) . . . . ?
B19 B39 B42 B25 -0.9(7) . . . . ?
B19 B39 B42 B26 100.0(5) . . . . ?
B19 B39 B42 B37 63.0(6) . . . . ?
B19 B39 B42 B45 -37.1(5) . . . . ?
B19 B39 B45 B25 100.7(6) . . . . ?
B19 B39 B45 B41 37.5(5) . . . . ?
B19 B39 B45 B42 138.0(5) . . . . ?
B19 B41 B45 B25 -139.4(6) . . . . ?
B19 B41 B45 B39 -37.8(5) . . . . ?
B19 B41 B45 B42 -101.5(6) . . . . ?
C20 C8 N9 C21 -74.4(8) . . . . ?
C20 C8 N9 C35 127.4(7) . . . . ?
C20 C8 C16 Se2 179.8(5) . . . . ?
C20 C8 C16 C46 -1.4(10) . . . . ?
C20 C34 C50 C46 -2.5(13) . . . . ?
C21 N9 C35 C1 -105.5(7) . . . . ?
C21 N9 C35 C48 78.2(8) . . . . ?
B22 C7 C13 C11 -144.3(5) . . . . ?
B22 C7 C13 B19 0.2(6) . . . . ?
B22 C7 C13 B26 107.6(6) . . . . ?
B22 C7 C13 B32 -38.9(5) . . . . ?
B22 C7 C13 B39 68.7(6) . . . . ?
B22 C7 B26 C13 -100.3(5) . . . . ?
B22 C7 B26 B37 37.2(5) . . . . ?
B22 C7 B26 B39 -64.5(6) . . . . ?
B22 C7 B26 B42 -2.1(7) . . . . ?
B22 C7 B32 C13 138.7(5) . . . . ?
B22 C7 B32 B19 102.3(6) . . . . ?
B22 C7 B32 B41 39.4(5) . . . . ?
B22 C7 B37 B25 -40.7(5) . . . . ?
B22 C7 B37 B26 -142.0(5) . . . . ?
B22 C7 B37 B42 -102.6(6) . . . . ?
B22 B25 B37 C7 39.6(4) . . . . ?
B22 B25 B37 B26 102.2(5) . . . . ?
B22 B25 B37 B42 139.7(5) . . . . ?
B22 B25 B41 B19 -102.4(5) . . . . ?
B22 B25 B41 B32 -39.0(5) . . . . ?
B22 B25 B41 B45 -138.7(5) . . . . ?
B22 B25 B42 B26 1.8(7) . . . . ?
B22 B25 B42 B37 -35.9(5) . . . . ?
B22 B25 B42 B39 65.7(6) . . . . ?
B22 B25 B42 B45 102.6(6) . . . . ?
B22 B25 B45 B19 1.0(7) . . . . ?
B22 B25 B45 B39 -63.4(7) . . . . ?
B22 B25 B45 B41 37.4(5) . . . . ?
B22 B25 B45 B42 -100.5(6) . . . . ?
B22 B32 B41 B19 139.8(6) . . . . ?
B22 B32 B41 B25 39.5(5) . . . . ?
B22 B32 B41 B45 101.9(6) . . . . ?
B22 B37 B42 B25 36.6(5) . . . . ?
B22 B37 B42 B26 -101.1(6) . . . . ?
B22 B37 B42 B39 -63.9(6) . . . . ?
B22 B37 B42 B45 0.0(7) . . . . ?
B22 B41 B45 B19 101.7(6) . . . . ?
B22 B41 B45 B25 -37.7(5) . . . . ?
B22 B41 B45 B39 63.9(6) . . . . ?
B22 B41 B45 B42 0.2(7) . . . . ?
C23 C17 C28 C10 -3.9(10) . . . . ?
B25 B22 B32 C7 97.4(5) . . . . ?
B25 B22 B32 C13 60.5(6) . . . . ?
B25 B22 B32 B19 -1.0(6) . . . . ?
B25 B22 B32 B41 -37.4(5) . . . . ?
B25 B22 B37 C7 -133.8(5) . . . . ?
B25 B22 B37 B26 -99.6(6) . . . . ?
B25 B22 B37 B42 -36.0(5) . . . . ?
B25 B22 B41 B19 100.4(6) . . . . ?
B25 B22 B41 B32 136.6(5) . . . . ?
B25 B22 B41 B45 36.6(5) . . . . ?
B25 B37 B42 B26 -137.7(6) . . . . ?
B25 B37 B42 B39 -100.4(6) . . . . ?
B25 B37 B42 B45 -36.5(5) . . . . ?
B25 B41 B45 B19 139.4(6) . . . . ?
B25 B41 B45 B39 101.6(6) . . . . ?
B25 B41 B45 B42 37.9(5) . . . . ?
B25 B42 B45 B19 -100.9(6) . . . . ?
B25 B42 B45 B39 -138.9(6) . . . . ?
B25 B42 B45 B41 -37.3(5) . . . . ?
B26 C7 C13 C11 108.1(6) . . . . ?
B26 C7 C13 B19 -107.4(5) . . . . ?
B26 C7 C13 B32 -146.5(5) . . . . ?
B26 C7 C13 B39 -38.8(5) . . . . ?
B26 C7 B22 B25 3.2(7) . . . . ?
B26 C7 B22 B32 103.2(5) . . . . ?
B26 C7 B22 B37 -37.0(5) . . . . ?
B26 C7 B22 B41 63.8(7) . . . . ?
B26 C7 B32 C13 31.2(5) . . . . ?
B26 C7 B32 B19 -5.2(6) . . . . ?
B26 C7 B32 B22 -107.5(6) . . . . ?
B26 C7 B32 B41 -68.1(6) . . . . ?
B26 C7 B37 B22 142.0(5) . . . . ?
B26 C7 B37 B25 101.4(6) . . . . ?
B26 C7 B37 B42 39.5(5) . . . . ?
B26 C13 B19 B32 -102.9(5) . . . . ?
B26 C13 B19 B39 38.3(5) . . . . ?
B26 C13 B19 B41 -63.5(6) . . . . ?
B26 C13 B19 B45 -1.1(7) . . . . ?
B26 C13 B32 C7 -31.0(5) . . . . ?
B26 C13 B32 B19 107.2(5) . . . . ?
B26 C13 B32 B22 4.8(7) . . . . ?
B26 C13 B32 B41 67.5(6) . . . . ?
B26 C13 B39 B19 -140.6(5) . . . . ?
B26 C13 B39 B42 -39.7(5) . . . . ?
B26 C13 B39 B45 -101.3(5) . . . . ?
B26 B37 B42 B25 137.7(6) . . . . ?
B26 B37 B42 B39 37.3(5) . . . . ?
B26 B37 B42 B45 101.2(5) . . . . ?
B26 B39 B42 B25 -100.9(6) . . . . ?
B26 B39 B42 B37 -37.0(5) . . . . ?
B26 B39 B42 B45 -137.2(6) . . . . ?
B26 B39 B45 B19 -100.2(5) . . . . ?
B26 B39 B45 B25 0.5(7) . . . . ?
B26 B39 B45 B41 -62.7(6) . . . . ?
B26 B39 B45 B42 37.8(5) . . . . ?
B26 B42 B45 B19 -0.5(7) . . . . ?
B26 B42 B45 B25 100.4(6) . . . . ?
B26 B42 B45 B39 -38.5(5) . . . . ?
B26 B42 B45 B41 63.0(6) . . . . ?
C28 C10 C11 C13 -175.5(6) . . . . ?
C28 C10 C11 C14 4.4(9) . . . . ?
C28 C17 C23 C14 3.9(10) . . . . ?
C29 Se1 C5 C3 -23.9(5) . . . . ?
C29 Se1 C5 C36 159.7(5) . . . . ?
C29 C15 C38 C44 1.4(10) . . . . ?
B32 C7 C13 C11 -105.4(6) . . . . ?
B32 C7 C13 B19 39.1(5) . . . . ?
B32 C7 C13 B26 146.5(5) . . . . ?
B32 C7 C13 B39 107.6(5) . . . . ?
B32 C7 B22 B25 -100.0(5) . . . . ?
B32 C7 B22 B37 -140.1(5) . . . . ?
B32 C7 B22 B41 -39.4(5) . . . . ?
B32 C7 B26 C13 -31.0(5) . . . . ?
B32 C7 B26 B37 106.5(6) . . . . ?
B32 C7 B26 B39 4.8(7) . . . . ?
B32 C7 B26 B42 67.2(6) . . . . ?
B32 C7 B37 B22 38.7(5) . . . . ?
B32 C7 B37 B25 -2.0(6) . . . . ?
B32 C7 B37 B26 -103.4(6) . . . . ?
B32 C7 B37 B42 -63.9(6) . . . . ?
B32 C13 B19 B39 141.2(5) . . . . ?
B32 C13 B19 B41 39.5(5) . . . . ?
B32 C13 B19 B45 101.8(5) . . . . ?
B32 C13 B26 C7 31.0(5) . . . . ?
B32 C13 B26 B37 -5.3(7) . . . . ?
B32 C13 B26 B39 -107.6(5) . . . . ?
B32 C13 B26 B42 -67.9(6) . . . . ?
B32 C13 B39 B19 -37.8(5) . . . . ?
B32 C13 B39 B26 102.8(5) . . . . ?
B32 C13 B39 B42 63.1(6) . . . . ?
B32 C13 B39 B45 1.5(6) . . . . ?
B32 B19 B39 C13 34.3(4) . . . . ?
B32 B19 B39 B26 -0.6(6) . . . . ?
B32 B19 B39 B42 -63.2(6) . . . . ?
B32 B19 B39 B45 -100.3(6) . . . . ?
B32 B19 B41 B22 36.4(5) . . . . ?
B32 B19 B41 B25 101.5(6) . . . . ?
B32 B19 B41 B45 137.4(6) . . . . ?
B32 B19 B45 B25 -1.6(7) . . . . ?
B32 B19 B45 B39 100.5(5) . . . . ?
B32 B19 B45 B41 -37.8(5) . . . . ?
B32 B19 B45 B42 62.7(7) . . . . ?
B32 B22 B25 B37 -100.6(5) . . . . ?
B32 B22 B25 B41 38.0(5) . . . . ?
B32 B22 B25 B42 -64.4(6) . . . . ?
B32 B22 B25 B45 0.0(7) . . . . ?
B32 B22 B37 C7 -35.1(5) . . . . ?
B32 B22 B37 B25 98.7(6) . . . . ?
B32 B22 B37 B26 -0.9(7) . . . . ?
B32 B22 B37 B42 62.7(6) . . . . ?
B32 B22 B41 B19 -36.2(5) . . . . ?
B32 B22 B41 B25 -136.6(5) . . . . ?
B32 B22 B41 B45 -100.0(5) . . . . ?
B32 B41 B45 B19 37.9(5) . . . . ?
B32 B41 B45 B25 -101.5(6) . . . . ?
B32 B41 B45 B39 0.1(7) . . . . ?
B32 B41 B45 B42 -63.6(6) . . . . ?
C33 C3 N4 C15 -156.7(6) . . . . ?
C33 C3 N4 C17 -2.4(8) . . . . ?
C33 C3 C5 Se1 -174.4(5) . . . . ?
C33 C3 C5 C36 2.0(9) . . . . ?
C33 C27 C54 C36 3.4(12) . . . . ?
C35 C1 C49 C47 1.1(11) . . . . ?
C35 N9 C21 C12 153.3(6) . . . . ?
C35 N9 C21 C24 -26.5(9) . . . . ?
C35 C48 C51 C47 -1.1(12) . . . . ?
B37 C7 C13 C11 147.7(5) . . . . ?
B37 C7 C13 B19 -67.8(6) . . . . ?
B37 C7 C13 B26 39.6(5) . . . . ?
B37 C7 C13 B32 -106.8(5) . . . . ?
B37 C7 C13 B39 0.8(6) . . . . ?
B37 C7 B22 B25 40.2(5) . . . . ?
B37 C7 B22 B32 140.1(5) . . . . ?
B37 C7 B22 B41 100.7(6) . . . . ?
B37 C7 B26 C13 -137.5(5) . . . . ?
B37 C7 B26 B39 -101.7(6) . . . . ?
B37 C7 B26 B42 -39.3(5) . . . . ?
B37 C7 B32 C13 99.8(5) . . . . ?
B37 C7 B32 B19 63.5(6) . . . . ?
B37 C7 B32 B22 -38.8(5) . . . . ?
B37 C7 B32 B41 0.6(7) . . . . ?
B37 B22 B25 B41 138.6(5) . . . . ?
B37 B22 B25 B42 36.3(5) . . . . ?
B37 B22 B25 B45 100.6(6) . . . . ?
B37 B22 B32 C7 34.7(5) . . . . ?
B37 B22 B32 C13 -2.2(7) . . . . ?
B37 B22 B32 B19 -63.7(6) . . . . ?
B37 B22 B32 B41 -100.2(6) . . . . ?
B37 B22 B41 B19 63.6(7) . . . . ?
B37 B22 B41 B25 -36.8(5) . . . . ?
B37 B22 B41 B32 99.8(5) . . . . ?
B37 B22 B41 B45 -0.1(7) . . . . ?
B37 B25 B41 B19 -65.8(6) . . . . ?
B37 B25 B41 B22 36.6(5) . . . . ?
B37 B25 B41 B32 -2.4(7) . . . . ?
B37 B25 B41 B45 -102.1(6) . . . . ?
B37 B25 B42 B26 37.7(5) . . . . ?
B37 B25 B42 B39 101.6(6) . . . . ?
B37 B25 B42 B45 138.5(5) . . . . ?
B37 B25 B45 B19 64.1(7) . . . . ?
B37 B25 B45 B39 -0.3(7) . . . . ?
B37 B25 B45 B41 100.5(6) . . . . ?
B37 B25 B45 B42 -37.4(5) . . . . ?
B37 B26 B39 C13 -97.2(5) . . . . ?
B37 B26 B39 B19 -63.0(6) . . . . ?
B37 B26 B39 B42 37.2(5) . . . . ?
B37 B26 B39 B45 -0.5(7) . . . . ?
B37 B26 B42 B25 -37.9(5) . . . . ?
B37 B26 B42 B39 -138.7(6) . . . . ?
B37 B26 B42 B45 -100.2(6) . . . . ?
B37 B42 B45 B19 -63.7(6) . . . . ?
B37 B42 B45 B25 37.2(5) . . . . ?
B37 B42 B45 B39 -101.7(5) . . . . ?
B37 B42 B45 B41 -0.1(7) . . . . ?
C38 C15 C29 Se1 170.8(5) . . . . ?
C38 C15 C29 C52 -4.2(10) . . . . ?
B39 C13 B19 B32 -141.2(5) . . . . ?
B39 C13 B19 B41 -101.8(6) . . . . ?
B39 C13 B19 B45 -39.4(5) . . . . ?
B39 C13 B26 C7 138.5(5) . . . . ?
B39 C13 B26 B37 102.3(6) . . . . ?
B39 C13 B26 B42 39.6(5) . . . . ?
B39 C13 B32 C7 -99.9(5) . . . . ?
B39 C13 B32 B19 38.3(5) . . . . ?
B39 C13 B32 B22 -64.1(6) . . . . ?
B39 C13 B32 B41 -1.5(7) . . . . ?
B39 B19 B32 C7 3.4(6) . . . . ?
B39 B19 B32 C13 -33.9(4) . . . . ?
B39 B19 B32 B22 64.5(6) . . . . ?
B39 B19 B32 B41 100.8(6) . . . . ?
B39 B19 B41 B22 -63.8(7) . . . . ?
B39 B19 B41 B25 1.3(7) . . . . ?
B39 B19 B41 B32 -100.2(5) . . . . ?
B39 B19 B41 B45 37.2(5) . . . . ?
B39 B19 B45 B25 -102.1(6) . . . . ?
B39 B19 B45 B41 -138.2(5) . . . . ?
B39 B19 B45 B42 -37.8(5) . . . . ?
B39 B26 B37 C7 98.1(5) . . . . ?
B39 B26 B37 B22 64.5(6) . . . . ?
B39 B26 B37 B25 0.3(7) . . . . ?
B39 B26 B37 B42 -37.0(5) . . . . ?
B39 B26 B42 B25 100.7(6) . . . . ?
B39 B26 B42 B37 138.7(6) . . . . ?
B39 B26 B42 B45 38.5(5) . . . . ?
B39 B42 B45 B19 38.0(5) . . . . ?
B39 B42 B45 B25 138.9(6) . . . . ?
B39 B42 B45 B41 101.6(5) . . . . ?
B41 B19 B32 C7 -97.4(5) . . . . ?
B41 B19 B32 C13 -134.8(5) . . . . ?
B41 B19 B32 B22 -36.3(5) . . . . ?
B41 B19 B39 C13 97.3(5) . . . . ?
B41 B19 B39 B26 62.4(6) . . . . ?
B41 B19 B39 B42 -0.2(7) . . . . ?
B41 B19 B39 B45 -37.3(5) . . . . ?
B41 B19 B45 B25 36.2(5) . . . . ?
B41 B19 B45 B39 138.2(5) . . . . ?
B41 B19 B45 B42 100.4(6) . . . . ?
B41 B22 B25 B37 -138.6(5) . . . . ?
B41 B22 B25 B42 -102.4(6) . . . . ?
B41 B22 B25 B45 -38.0(5) . . . . ?
B41 B22 B32 C7 134.8(6) . . . . ?
B41 B22 B32 C13 97.9(5) . . . . ?
B41 B22 B32 B19 36.4(5) . . . . ?
B41 B22 B37 C7 -97.7(5) . . . . ?
B41 B22 B37 B25 36.1(5) . . . . ?
B41 B22 B37 B26 -63.6(6) . . . . ?
B41 B22 B37 B42 0.1(6) . . . . ?
B41 B25 B37 C7 2.6(7) . . . . ?
B41 B25 B37 B22 -37.0(5) . . . . ?
B41 B25 B37 B26 65.2(6) . . . . ?
B41 B25 B37 B42 102.7(6) . . . . ?
B41 B25 B42 B26 -62.1(7) . . . . ?
B41 B25 B42 B37 -99.8(6) . . . . ?
B41 B25 B42 B39 1.8(7) . . . . ?
B41 B25 B42 B45 38.7(5) . . . . ?
B41 B25 B45 B19 -36.4(5) . . . . ?
B41 B25 B45 B39 -100.8(6) . . . . ?
B41 B25 B45 B42 -137.9(5) . . . . ?
B42 B25 B37 C7 -100.1(5) . . . . ?
B42 B25 B37 B22 -139.7(5) . . . . ?
B42 B25 B37 B26 -37.5(5) . . . . ?
B42 B25 B41 B19 -1.9(7) . . . . ?
B42 B25 B41 B22 100.5(6) . . . . ?
B42 B25 B41 B32 61.5(7) . . . . ?
B42 B25 B41 B45 -38.2(5) . . . . ?
B42 B25 B45 B19 101.5(6) . . . . ?
B42 B25 B45 B39 37.1(5) . . . . ?
B42 B25 B45 B41 137.9(5) . . . . ?
B42 B26 B37 C7 135.1(5) . . . . ?
B42 B26 B37 B22 101.5(6) . . . . ?
B42 B26 B37 B25 37.3(5) . . . . ?
B42 B26 B39 C13 -134.4(5) . . . . ?
B42 B26 B39 B19 -100.2(6) . . . . ?
B42 B26 B39 B45 -37.7(5) . . . . ?
B42 B39 B45 B19 -138.0(5) . . . . ?
B42 B39 B45 B25 -37.3(5) . . . . ?
B42 B39 B45 B41 -100.5(6) . . . . ?
C44 C40 C52 C29 -0.6(14) . . . . ?
B45 B19 B32 C7 -59.5(6) . . . . ?
B45 B19 B32 C13 -96.9(5) . . . . ?
B45 B19 B32 B22 1.6(7) . . . . ?
B45 B19 B32 B41 37.9(5) . . . . ?
B45 B19 B39 C13 134.6(5) . . . . ?
B45 B19 B39 B26 99.7(6) . . . . ?
B45 B19 B39 B42 37.1(5) . . . . ?
B45 B19 B41 B22 -101.0(6) . . . . ?
B45 B19 B41 B25 -35.9(5) . . . . ?
B45 B19 B41 B32 -137.4(6) . . . . ?
B45 B25 B37 C7 -62.6(6) . . . . ?
B45 B25 B37 B22 -102.2(6) . . . . ?
B45 B25 B37 B26 0.0(7) . . . . ?
B45 B25 B37 B42 37.5(5) . . . . ?
B45 B25 B41 B19 36.3(5) . . . . ?
B45 B25 B41 B22 138.7(5) . . . . ?
B45 B25 B41 B32 99.7(6) . . . . ?
B45 B25 B42 B26 -100.8(6) . . . . ?
B45 B25 B42 B37 -138.5(5) . . . . ?
B45 B25 B42 B39 -36.9(5) . . . . ?
B45 B39 B42 B25 36.2(5) . . . . ?
B45 B39 B42 B26 137.2(6) . . . . ?
B45 B39 B42 B37 100.2(6) . . . . ?
C49 C1 C35 N9 179.1(6) . . . . ?
C49 C1 C35 C48 -4.6(10) . . . . ?
C49 C47 C51 C48 -2.3(14) . . . . ?
C51 C47 C49 C1 2.3(13) . . . . ?
C52 C40 C44 C38 -2.3(14) . . . . ?
C54 C27 C33 C3 -3.3(11) . . . . ?
